data_4347150
loop_
_publ_author_name
'Wang, Suna'
'Cao, Tingting'
'Yan, Hui'
'Li, Yunwu'
'Lu, Jing'
'Ma, Ranran'
'Li, Dacheng'
'Dou, Jianmin'
'Bai, Junfeng'

_publ_section_title
;
 Functionalization of Microporous Lanthanide-Based Metal-Organic
 Frameworks by Dicarboxylate Ligands with Methyl-Substituted
 Thieno[2,3-b]thiophene Groups: Sensing Activities and Magnetic
 Properties.
;
_journal_issue 11
_journal_name_full 'Inorganic chemistry'
_journal_page_first 5139
_journal_page_last 5151
_journal_paper_doi 10.1021/acs.inorgchem.5b02801
_journal_volume 55
_journal_year 2016
_chemical_formula_sum 'C16.5 H17.5 Dy N0.5 O9 S3'
_chemical_formula_weight 625.51
_space_group_IT_number 15
_space_group_name_Hall '-C 2yc'
_space_group_name_H-M_alt 'C 1 2/c 1'
_symmetry_cell_setting monoclinic
_symmetry_space_group_name_H-M 'C 1 2/c 1'
_atom_sites_solution_hydrogens geom
_atom_sites_solution_primary direct
_atom_sites_solution_secondary difmap
_audit_creation_method SHELXL-97
_cell_angle_alpha 90.00
_cell_angle_beta 122.809(9)
_cell_angle_gamma 90.00
_cell_formula_units_Z 8
_cell_length_a 26.333(3)
_cell_length_b 12.2760(9)
_cell_length_c 19.5387(19)
_cell_measurement_reflns_used 2481
_cell_measurement_temperature 293(2)
_cell_measurement_theta_max 28.3166
_cell_measurement_theta_min 2.5197
_cell_volume 5308.6(10)
_computing_structure_refinement 'SHELXL-97 (Sheldrick, 1997)'
_computing_structure_solution 'SHELXS-97 (Sheldrick, 1990)'
_diffrn_ambient_temperature 293(2)
_diffrn_measured_fraction_theta_full 0.999
_diffrn_measured_fraction_theta_max 0.999
_diffrn_measurement_device_type 'CCD area detector'
_diffrn_measurement_method 'phi and omega scans'
_diffrn_radiation_monochromator graphite
_diffrn_radiation_source 'fine-focus sealed tube'
_diffrn_radiation_type MoK\a
_diffrn_radiation_wavelength 0.71073
_diffrn_reflns_av_R_equivalents 0.0849
_diffrn_reflns_av_sigmaI/netI 0.0934
_diffrn_reflns_limit_h_max 31
_diffrn_reflns_limit_h_min -31
_diffrn_reflns_limit_k_max 14
_diffrn_reflns_limit_k_min -13
_diffrn_reflns_limit_l_max 23
_diffrn_reflns_limit_l_min -23
_diffrn_reflns_number 16392
_diffrn_reflns_theta_full 25.02
_diffrn_reflns_theta_max 25.02
_diffrn_reflns_theta_min 2.52
_exptl_absorpt_coefficient_mu 3.080
_exptl_absorpt_correction_T_max 0.7419
_exptl_absorpt_correction_T_min 0.4848
_exptl_absorpt_correction_type multi-scan
_exptl_absorpt_process_details sadabs
_exptl_crystal_colour colourless
_exptl_crystal_density_diffrn 1.451
_exptl_crystal_density_method 'not measured'
_exptl_crystal_description block
_exptl_crystal_F_000 2248
_exptl_crystal_size_max 0.30
_exptl_crystal_size_mid 0.25
_exptl_crystal_size_min 0.20
_platon_squeeze_details
;
;
_refine_diff_density_max 9.472
_refine_diff_density_min -2.990
_refine_diff_density_rms 0.451
_refine_ls_extinction_method none
_refine_ls_goodness_of_fit_ref 1.137
_refine_ls_hydrogen_treatment constr
_refine_ls_matrix_type full
_refine_ls_number_parameters 347
_refine_ls_number_reflns 4689
_refine_ls_number_restraints 0
_refine_ls_restrained_S_all 1.137
_refine_ls_R_factor_all 0.1298
_refine_ls_R_factor_gt 0.1066
_refine_ls_shift/su_max 0.001
_refine_ls_shift/su_mean 0.000
_refine_ls_structure_factor_coef Fsqd
_refine_ls_weighting_details 'calc w=1/[\s^2^(Fo^2^)+(0.2000P)^2^+0.0000P] where P=(Fo^2^+2Fc^2^)/3'
_refine_ls_weighting_scheme calc
_refine_ls_wR_factor_gt 0.2831
_refine_ls_wR_factor_ref 0.3148
_reflns_number_gt 3274
_reflns_number_total 4689
_reflns_threshold_expression >2sigma(I)
_cod_data_source_file ic5b02801_si_003.cif
_cod_data_source_block 1424433
_cod_depositor_comments
;
The following automatic conversions were performed:

data item '_symmetry_cell_setting' value 'Monoclinic' was changed to
'monoclinic' in accordance with the
/home/saulius/struct/COD-crude-data/automatic-downloads/DataCite-retrospective/ACS/depositions/lib/dictionaries/cif_core.dic
dictionary named 'cif_core.dic' version 2.4.2 last updated on
2011-04-26.

Automatic conversion script
Id: cif_fix_values 6909 2019-04-08 15:41:33Z antanas 
;
_cod_original_cell_volume 5308.7(8)
_cod_original_sg_symbol_H-M 'C2/c  '
_cod_original_formula_sum 'C16.5 H17.5 N0.5 Dy O9 S3'
_cod_database_code 4347150

loop_
_symmetry_equiv_pos_as_xyz
'x, y, z'
'-x, y, -z+1/2'
'x+1/2, y+1/2, z'
'-x+1/2, y+1/2, -z+1/2'
'-x, -y, -z'
'x, -y, z-1/2'
'-x+1/2, -y+1/2, -z'
'x+1/2, -y+1/2, z-1/2'

loop_
_atom_site_label
_atom_site_type_symbol
_atom_site_fract_x
_atom_site_fract_y
_atom_site_fract_z
_atom_site_U_iso_or_equiv
_atom_site_adp_type
_atom_site_occupancy
_atom_site_symmetry_multiplicity
_atom_site_calc_flag
_atom_site_refinement_flags
_atom_site_disorder_group
Dy1 Dy -0.00134(5) 0.5251(4) 0.1235(2) 0.0236(8) Uani 0.91(2) 1 d P 1
Dy1' Dy -0.0019(5) 0.484(4) 0.145(2) 0.024(7) Uani 0.09(2) 1 d P 2
O1 O 0.0625(5) 0.4209(11) 0.1052(7) 0.057(3) Uani 1 1 d . .
O2 O 0.0493(5) 0.3668(10) -0.0115(7) 0.053(3) Uani 1 1 d . .
O3 O 0.4017(5) 0.0581(11) 0.2518(7) 0.055(3) Uani 1 1 d . .
O4 O 0.4232(5) 0.1455(11) 0.3635(7) 0.060(3) Uani 1 1 d . .
O5 O -0.0110(5) 0.6758(8) 0.1873(6) 0.040(3) Uani 1 1 d . .
O6 O 0.0105(6) 1.3791(9) 0.2020(9) 0.074(4) Uani 1 1 d . .
O7 O -0.0977(5) 0.5096(10) 0.1128(7) 0.052(3) Uani 1 1 d . .
H7B H -0.1159 0.5577 0.1231 0.062 Uiso 1 1 d R .
H7C H -0.0805 0.4806 0.1597 0.062 Uiso 1 1 d R .
O8 O -0.0691(4) 0.3981(9) 0.0147(6) 0.048(3) Uani 1 1 d . .
H8B H -0.0598 0.3458 -0.0050 0.057 Uiso 1 1 d R .
H8C H -0.0824 0.4345 -0.0288 0.057 Uiso 1 1 d R .
S1 S 0.1811(11) 0.353(2) 0.2167(14) 0.070(5) Uani 0.79(4) 1 d P 1
S2 S 0.3125(10) 0.251(2) 0.3115(11) 0.067(5) Uani 0.79(4) 1 d P 1
S3 S 0.0055(12) 0.9048(16) 0.1758(12) 0.040(4) Uani 0.50 1 d P .
S4 S 0.0112(19) 1.155(3) 0.185(3) 0.048(6) Uani 0.50 1 d P .
S1' S 0.159(4) 0.247(8) 0.054(4) 0.07(2) Uani 0.21(4) 1 d P 2
S2' S 0.284(6) 0.146(10) 0.146(7) 0.08(3) Uani 0.21(4) 1 d P 2
C1 C 0.0773(7) 0.3731(14) 0.0603(11) 0.048(4) Uani 1 1 d . .
C2 C 0.3866(8) 0.1256(16) 0.2897(11) 0.053(4) Uani 1 1 d . .
C3 C 0.1384(7) 0.3245(15) 0.1125(11) 0.053(5) Uani 1 1 d . .
C4 C 0.169(4) 0.258(9) 0.086(3) 0.068(16) Uani 0.79(4) 1 d P 1
C5 C 0.2287(9) 0.2253(18) 0.1468(13) 0.075(6) Uani 1 1 d . .
C6 C 0.2399(8) 0.2730(17) 0.2222(13) 0.070(6) Uani 1 1 d . .
C7 C 0.3296(8) 0.1720(18) 0.2533(12) 0.062(5) Uani 1 1 d . .
C8 C 0.283(7) 0.167(12) 0.170(7) 0.07(2) Uani 0.79(4) 1 d P 1
C9 C 0.1454(14) 0.221(3) 0.005(2) 0.055(7) Uani 0.79(4) 1 d P 1
H9A H 0.1549 0.2726 -0.0236 0.082 Uiso 0.79(4) 1 calc PR 1
H9B H 0.1023 0.2125 -0.0237 0.082 Uiso 0.79(4) 1 calc PR 1
H9C H 0.1633 0.1516 0.0065 0.082 Uiso 0.79(4) 1 calc PR 1
C10 C 0.280(2) 0.115(5) 0.106(3) 0.078(12) Uani 0.79(4) 1 d P 1
H10D H 0.3009 0.0471 0.1241 0.117 Uiso 0.79(4) 1 calc PR 1
H10E H 0.2981 0.1599 0.0846 0.117 Uiso 0.79(4) 1 calc PR 1
H10F H 0.2383 0.1025 0.0644 0.117 Uiso 0.79(4) 1 calc PR 1
C4' C 0.184(16) 0.33(3) 0.197(19) 0.07(6) Uani 0.21(4) 1 d P 2
C8' C 0.301(15) 0.24(3) 0.284(14) 0.07(7) Uani 0.21(4) 1 d P 2
C9' C 0.177(4) 0.391(9) 0.258(7) 0.06(3) Uani 0.21(4) 1 d P 2
H9'1 H 0.1351 0.4028 0.2367 0.084 Uiso 0.21(4) 1 calc PR 2
H9'2 H 0.1974 0.4602 0.2697 0.084 Uiso 0.21(4) 1 calc PR 2
H9'3 H 0.1948 0.3494 0.3075 0.084 Uiso 0.21(4) 1 calc PR 2
C10' C 0.315(4) 0.284(8) 0.363(7) 0.06(3) Uani 0.21(4) 1 d P 2
H10A H 0.3112 0.2279 0.3944 0.091 Uiso 0.21(4) 1 calc PR 2
H10B H 0.2869 0.3416 0.3527 0.091 Uiso 0.21(4) 1 calc PR 2
H10C H 0.3553 0.3121 0.3928 0.091 Uiso 0.21(4) 1 calc PR 2
C11 C 0.0000 0.7226(16) 0.2500 0.033(5) Uani 1 2 d S .
C12 C 0.0000 1.3337(19) 0.2500 0.054(7) Uani 1 2 d S .
C13 C 0.0000 0.8420(16) 0.2500 0.033(5) Uani 1 2 d S .
C14 C -0.005(4) 0.918(7) 0.299(5) 0.042(16) Uani 0.50 1 d P .
C15 C 0.00(3) 1.03(4) 0.29(5) 0.04(9) Uani 0.50 1 d P .
C16 C 0.00(3) 1.03(4) 0.22(5) 0.04(5) Uani 0.50 1 d P .
C17 C 0.0000 1.2135(19) 0.2500 0.052(6) Uani 1 2 d S .
C18 C -0.002(6) 1.140(11) 0.304(9) 0.042(19) Uani 0.50 1 d P .
C19 C -0.0137(15) 0.889(3) 0.368(2) 0.035(7) Uani 0.50 1 d P .
H19A H -0.0130 0.8106 0.3714 0.053 Uiso 0.50 1 d PR .
H19B H -0.0516 0.9156 0.3569 0.053 Uiso 0.50 1 d PR .
H19C H 0.0189 0.9186 0.4179 0.053 Uiso 0.50 1 d PR .
C20 C -0.0109(14) 1.159(3) 0.373(2) 0.037(7) Uani 0.50 1 d P .
H20A H 0.0227 1.1276 0.4220 0.056 Uiso 0.50 1 d PR .
H20B H -0.0480 1.1268 0.3621 0.056 Uiso 0.50 1 d PR .
H20C H -0.0119 1.2361 0.3806 0.056 Uiso 0.50 1 d PR .

loop_
_atom_site_aniso_label
_atom_site_aniso_U_11
_atom_site_aniso_U_22
_atom_site_aniso_U_33
_atom_site_aniso_U_23
_atom_site_aniso_U_13
_atom_site_aniso_U_12
Dy1 0.0146(5) 0.0200(14) 0.0333(9) -0.0088(9) 0.0112(5) -0.0028(4)
Dy1' 0.015(4) 0.020(13) 0.033(8) -0.009(9) 0.011(4) -0.003(4)
O1 0.036(6) 0.068(9) 0.057(7) -0.024(7) 0.019(6) 0.010(6)
O2 0.042(6) 0.054(8) 0.047(7) -0.009(6) 0.014(6) 0.000(6)
O3 0.045(6) 0.070(8) 0.052(7) 0.004(6) 0.027(6) 0.013(6)
O4 0.049(7) 0.076(10) 0.060(8) 0.007(7) 0.034(7) 0.012(6)
O5 0.056(6) 0.031(6) 0.048(6) -0.004(5) 0.038(6) -0.001(5)
O6 0.077(9) 0.023(6) 0.101(11) 0.025(7) 0.034(8) 0.001(6)
O7 0.044(7) 0.058(7) 0.058(8) -0.018(6) 0.031(6) -0.007(6)
O8 0.039(6) 0.054(7) 0.045(6) -0.024(6) 0.019(5) -0.002(5)
S1 0.049(5) 0.079(10) 0.065(12) -0.020(7) 0.020(6) 0.018(5)
S2 0.053(8) 0.080(8) 0.058(12) -0.011(8) 0.023(8) 0.017(7)
S3 0.070(7) 0.021(7) 0.044(11) 0.001(6) 0.041(8) -0.003(5)
S4 0.091(17) 0.023(6) 0.050(9) 0.007(5) 0.052(9) 0.002(9)
S1' 0.05(4) 0.07(3) 0.07(6) -0.01(4) 0.02(5) 0.01(3)
S2' 0.06(2) 0.07(5) 0.07(8) 0.00(5) 0.02(5) 0.01(3)
C1 0.035(8) 0.049(10) 0.053(11) -0.013(9) 0.018(8) 0.000(8)
C2 0.047(9) 0.066(12) 0.050(11) 0.003(9) 0.029(9) 0.007(9)
C3 0.038(9) 0.059(11) 0.058(11) -0.013(9) 0.024(9) 0.005(8)
C4 0.05(3) 0.06(3) 0.06(4) -0.01(3) 0.02(3) 0.00(2)
C5 0.053(11) 0.072(14) 0.074(15) 0.001(12) 0.018(11) 0.008(11)
C6 0.051(11) 0.074(15) 0.068(13) 0.002(11) 0.020(10) 0.011(10)
C7 0.052(11) 0.073(14) 0.064(13) 0.002(11) 0.033(11) 0.010(10)
C8 0.06(2) 0.07(6) 0.07(6) 0.00(3) 0.02(4) 0.01(3)
C9 0.043(15) 0.06(2) 0.06(2) 0.006(17) 0.026(17) 0.009(14)
C10 0.06(2) 0.09(3) 0.07(3) 0.00(2) 0.03(3) 0.02(2)
C4' 0.05(8) 0.07(15) 0.07(16) -0.01(10) 0.02(9) 0.01(9)
C8' 0.05(13) 0.07(13) 0.06(17) 0.00(13) 0.02(13) 0.01(9)
C9' 0.05(5) 0.06(6) 0.06(6) -0.01(5) 0.03(5) 0.01(5)
C10' 0.06(6) 0.07(6) 0.06(7) -0.01(6) 0.03(5) 0.01(5)
C11 0.041(11) 0.023(11) 0.040(12) 0.000 0.026(10) 0.000
C12 0.067(16) 0.018(11) 0.073(18) 0.000 0.035(15) 0.000
C13 0.049(12) 0.024(11) 0.047(13) 0.000 0.039(11) 0.000
C14 0.06(3) 0.03(2) 0.05(5) 0.01(3) 0.04(4) -0.004(19)
C15 0.06(9) 0.03(11) 0.05(15) 0.00(7) 0.04(6) 0.00(7)
C16 0.07(15) 0.02(9) 0.04(10) 0.00(5) 0.05(13) 0.00(8)
C17 0.064(15) 0.028(13) 0.070(17) 0.000 0.039(14) 0.000
C18 0.07(3) 0.03(6) 0.06(6) 0.01(4) 0.05(3) 0.00(3)
C19 0.061(19) 0.031(17) 0.04(2) -0.002(14) 0.047(18) -0.001(15)
C20 0.057(19) 0.034(17) 0.04(2) -0.003(14) 0.043(17) 0.003(15)

loop_
_atom_type_symbol
_atom_type_description
_atom_type_scat_dispersion_real
_atom_type_scat_dispersion_imag
_atom_type_scat_source
C C 0.0033 0.0016 'International Tables Vol C Tables 4.2.6.8 and 6.1.1.4'
H H 0.0000 0.0000 'International Tables Vol C Tables 4.2.6.8 and 6.1.1.4'
O O 0.0106 0.0060 'International Tables Vol C Tables 4.2.6.8 and 6.1.1.4'
S S 0.1246 0.1234 'International Tables Vol C Tables 4.2.6.8 and 6.1.1.4'
Dy Dy -0.1892 4.4098 'International Tables Vol C Tables 4.2.6.8 and 6.1.1.4'

loop_
_geom_angle_atom_site_label_1
_geom_angle_atom_site_label_2
_geom_angle_atom_site_label_3
_geom_angle
_geom_angle_site_symmetry_1
_geom_angle_site_symmetry_3
O6 Dy1 O2 156.2(5) 1_545 5_565
O6 Dy1 O1 79.6(5) 1_545 .
O2 Dy1 O1 104.3(5) 5_565 .
O6 Dy1 O5 106.4(5) 1_545 .
O2 Dy1 O5 83.5(4) 5_565 .
O1 Dy1 O5 146.4(4) . .
O6 Dy1 O4 127.7(5) 1_545 4
O2 Dy1 O4 75.1(5) 5_565 4
O1 Dy1 O4 72.8(5) . 4
O5 Dy1 O4 78.0(4) . 4
O6 Dy1 O7 75.7(5) 1_545 .
O2 Dy1 O7 87.3(4) 5_565 .
O1 Dy1 O7 139.6(5) . .
O5 Dy1 O7 72.4(4) . .
O4 Dy1 O7 147.0(4) 4 .
O6 Dy1 O8 81.5(5) 1_545 .
O2 Dy1 O8 76.8(4) 5_565 .
O1 Dy1 O8 76.1(4) . .
O5 Dy1 O8 137.1(3) . .
O4 Dy1 O8 130.7(4) 4 .
O7 Dy1 O8 69.0(4) . .
O6 Dy1 O3 77.2(5) 1_545 4
O2 Dy1 O3 126.6(5) 5_565 4
O1 Dy1 O3 76.5(4) . 4
O5 Dy1 O3 72.9(4) . 4
O4 Dy1 O3 53.8(4) 4 4
O7 Dy1 O3 126.9(4) . 4
O8 Dy1 O3 147.8(5) . 4
O6 Dy1 C2 103.2(5) 1_545 4
O2 Dy1 C2 100.3(5) 5_565 4
O1 Dy1 C2 72.6(5) . 4
O5 Dy1 C2 73.9(4) . 4
O4 Dy1 C2 26.2(4) 4 4
O7 Dy1 C2 144.2(4) . 4
O8 Dy1 C2 146.7(4) . 4
O3 Dy1 C2 27.6(4) 4 4
O6 Dy1' O7 95(2) 1_545 .
O6 Dy1' O1 92.9(14) 1_545 .
O7 Dy1' O1 148.1(9) . .
O6 Dy1' O8 97.8(18) 1_545 .
O7 Dy1' O8 72.5(5) . .
O1 Dy1' O8 75.8(6) . .
O6 Dy1' O3 90.2(14) 1_545 4
O7 Dy1' O3 135.5(6) . 4
O1 Dy1' O3 75.4(7) . 4
O8 Dy1' O3 150.4(14) . 4
O6 Dy1' O5 122.2(16) 1_545 .
O7 Dy1' O5 71.1(6) . .
O1 Dy1' O5 129(2) . .
O8 Dy1' O5 127.0(17) . .
O3 Dy1' O5 69.0(8) 4 .
O6 Dy1' C12 14.6(8) 1_545 1_545
O7 Dy1' C12 82.3(17) . 1_545
O1 Dy1' C12 107.5(17) . 1_545
O8 Dy1' C12 101.5(18) . 1_545
O3 Dy1' C12 93.3(14) 4 1_545
O5 Dy1' C12 110.3(13) . 1_545
O6 Dy1' O2 164.5(10) 1_545 5_565
O7 Dy1' O2 77.8(13) . 5_565
O1 Dy1' O2 86.9(17) . 5_565
O8 Dy1' O2 67.1(12) . 5_565
O3 Dy1' O2 105(2) 4 5_565
O5 Dy1' O2 68.5(14) . 5_565
C12 Dy1' O2 159.3(7) 1_545 5_565
O6 Dy1' H7C 75.6 1_545 .
O7 Dy1' H7C 21.7 . .
O1 Dy1' H7C 156.9 . .
O8 Dy1' H7C 85.8 . .
O3 Dy1' H7C 123.8 4 .
O5 Dy1' H7C 73.8 . .
C12 Dy1' H7C 62.2 1_545 .
O2 Dy1' H7C 98.8 5_565 .
C1 O1 Dy1 152.4(11) . .
C1 O1 Dy1' 157.2(11) . .
C1 O2 Dy1 140.3(12) . 5_565
C1 O2 Dy1' 136.4(12) . 5_565
C2 O3 Dy1 91.8(10) . 4_545
C2 O3 Dy1' 106.8(18) . 4_545
C2 O4 Dy1 94.6(10) . 4_545
C11 O5 Dy1 150.1(11) . .
C11 O5 Dy1' 137.5(16) . .
C12 O6 Dy1' 146.2(15) . 1_565
C12 O6 Dy1 149.1(13) . 1_565
Dy1' O7 H7B 135.7 . .
Dy1 O7 H7B 128.3 . .
Dy1' O7 H7C 77.3 . .
Dy1 O7 H7C 91.0 . .
H7B O7 H7C 94.4 . .
Dy1' O8 H8B 125.6 . .
Dy1 O8 H8B 128.4 . .
Dy1' O8 H8C 119.5 . .
Dy1 O8 H8C 104.2 . .
H8B O8 H8C 90.6 . .
C3 S1 C6 87.1(11) . .
C7 S2 C6 87.9(12) . .
C14 S3 C19 169(10) 2 2
C14 S3 C15 45(10) 2 2
C14 S3 C13 45(10) 2 .
C19 S3 C13 141(2) 2 .
C15 S3 C13 90(10) 2 .
C13 S3 C16 86(10) . .
C18 S4 C20 144(10) 2 2
C20 S4 C17 149(3) 2 .
C20 S4 C15 116(10) 2 2
C17 S4 C15 91(10) . 2
C5 S1' C3 86(3) . .
C5 S2' C7 86(4) . .
O2 C1 O1 128.2(15) . .
O2 C1 C3 122.3(15) . .
O1 C1 C3 109.5(15) . .
O4 C2 O3 119.8(15) . .
O4 C2 C7 117.0(17) . .
O3 C2 C7 123.0(17) . .
O4 C2 Dy1 59.2(9) . 4_545
O3 C2 Dy1 60.6(8) . 4_545
C7 C2 Dy1 174.4(14) . 4_545
C4 C3 C4' 99(10) . .
C4 C3 C1 127(3) . .
C4' C3 C1 134(9) . .
C4 C3 S1 114(3) . .
C1 C3 S1 119.6(14) . .
C4' C3 S1' 115(10) . .
C1 C3 S1' 111(3) . .
S1 C3 S1' 129(3) . .
C3 C4 C5 117(3) . .
C3 C4 C9 127(7) . .
C5 C4 C9 117(7) . .
C4 C5 C8 150(5) . .
C4 C5 C6 105(3) . .
C8 C5 C6 105(4) . .
C4 C5 S2' 134(5) . .
C6 C5 S2' 121(4) . .
C8 C5 S1' 135(5) . .
C6 C5 S1' 120(3) . .
S2' C5 S1' 119(4) . .
C4' C6 C8' 152(10) . .
C4' C6 C5 104(10) . .
C8' C6 C5 104(10) . .
C4' C6 S2 139(10) . .
C5 C6 S2 116.9(16) . .
C8' C6 S1 138(10) . .
C5 C6 S1 117.8(16) . .
S2 C6 S1 125.3(16) . .
C2 C7 C8 126(5) . .
C2 C7 C8' 133(10) . .
C8 C7 C8' 101(10) . .
C2 C7 S2 119.2(16) . .
C8 C7 S2 115(5) . .
C2 C7 S2' 112(4) . .
C8' C7 S2' 114(10) . .
S2 C7 S2' 128(4) . .
C10 C8 C7 132(10) . .
C10 C8 C5 113(10) . .
C7 C8 C5 115(5) . .
C4 C9 H9A 109.5 . .
C4 C9 H9B 109.5 . .
H9A C9 H9B 109.5 . .
C4 C9 H9C 109.5 . .
H9A C9 H9C 109.5 . .
H9B C9 H9C 109.5 . .
C8 C10 H10D 109.5 . .
C8 C10 H10E 109.5 . .
H10D C10 H10E 109.5 . .
C8 C10 H10F 109.5 . .
H10D C10 H10F 109.5 . .
H10E C10 H10F 109.5 . .
C3 C4' C6 115(10) . .
C3 C4' C9' 124(10) . .
C6 C4' C9' 121(10) . .
C7 C8' C6 115(10) . .
C7 C8' C10' 139(10) . .
C4' C9' H9'1 109.5 . .
C4' C9' H9'2 109.5 . .
H9'1 C9' H9'2 109.5 . .
C4' C9' H9'3 109.5 . .
H9'1 C9' H9'3 109.5 . .
H9'2 C9' H9'3 109.5 . .
C8' C10' H10A 109.5 . .
C8' C10' H10B 109.5 . .
H10A C10' H10B 109.5 . .
C8' C10' H10C 109.5 . .
H10A C10' H10C 109.5 . .
H10B C10' H10C 109.5 . .
O5 C11 O5 124.7(19) 2 .
O5 C11 C13 117.7(10) 2 .
O5 C11 C13 117.7(10) . .
O6 C12 O6 127(2) 2 .
O6 C12 C17 116.6(12) 2 .
O6 C12 C17 116.6(12) . .
O6 C12 Dy1' 110.0(15) . 2_565
C17 C12 Dy1' 132.4(5) . 2_565
O6 C12 Dy1' 110.0(15) 2 1_565
C17 C12 Dy1' 132.4(5) . 1_565
Dy1' C12 Dy1' 95.3(9) 2_565 1_565
C14 C13 C14 96(5) . 2
C14 C13 C11 132(3) . .
C14 C13 C11 132(3) 2 .
C14 C13 S3 111(3) 2 2
C11 C13 S3 116.7(8) . 2
C14 C13 S3 111(3) . .
C11 C13 S3 116.7(8) . .
S3 C13 S3 126.6(16) 2 .
S3 C14 C13 120(10) 2 .
S3 C14 C15 119(10) 2 .
C13 C14 C15 120(10) . .
C13 C14 C19 125(6) . .
C16 C15 C14 101(10) . .
C16 C15 C18 104(10) . .
C18 C15 C15 104(10) . 2
C15 C15 S4 114(10) 2 2
C16 C15 S3 116(10) . 2
C15 C15 S3 117(10) 2 2
C15 C16 C14 107(10) . 2
C16 C16 S3 120(10) 2 .
C15 C16 S3 121(10) . .
C15 C16 S4 61(10) 2 .
C18 C17 C18 100(8) 2 .
C18 C17 C12 130(4) 2 .
C18 C17 C12 130(4) . .
C18 C17 S4 113(3) 2 2
C12 C17 S4 116.3(13) . 2
C18 C17 S4 113(3) . .
C12 C17 S4 116.3(13) . .
S4 C17 S4 127(3) 2 .
S4 C18 C15 125(10) 2 .
S4 C18 C17 112(10) 2 .
C15 C18 C17 116(10) . .
C15 C18 C20 112(10) . .
C17 C18 C20 131(8) . .
S3 C19 H19A 105.0 2 .
C14 C19 H19A 107.3 . .
S3 C19 H19B 115.0 2 .
C14 C19 H19B 111.2 . .
H19A C19 H19B 109.5 . .
S3 C19 H19C 108.0 2 .
C14 C19 H19C 109.6 . .
H19A C19 H19C 109.5 . .
S4 C20 H20A 118.5 2 .
C18 C20 H20A 108.4 . .
S4 C20 H20B 107.3 2 .
C18 C20 H20B 111.5 . .
H20A C20 H20B 109.7 . .
S4 C20 H20C 102.0 2 .
C18 C20 H20C 108.2 . .
H20A C20 H20C 109.5 . .
H20B C20 H20C 109.5 . .

loop_
_geom_bond_atom_site_label_1
_geom_bond_atom_site_label_2
_geom_bond_distance
_geom_bond_site_symmetry_2
Dy1 O6 2.268(13) 1_545
Dy1 O2 2.270(14) 5_565
Dy1 O1 2.290(11) .
Dy1 O5 2.319(10) .
Dy1 O4 2.433(12) 4
Dy1 O7 2.437(11) .
Dy1 O8 2.455(10) .
Dy1 O3 2.461(11) 4
Dy1 C2 2.824(17) 4
Dy1' O6 1.62(6) 1_545
Dy1' O7 2.266(17) .
Dy1' O1 2.35(2) .
Dy1' O8 2.419(15) .
Dy1' O3 2.467(18) 4
Dy1' O5 2.55(3) .
Dy1' C12 2.74(7) 1_545
Dy1' O2 2.86(6) 5_565
Dy1' H7C 2.2381 .
O1 C1 1.278(19) .
O2 C1 1.182(19) .
O2 Dy1 2.270(14) 5_565
O2 Dy1' 2.86(6) 5_565
O3 C2 1.31(2) .
O3 Dy1 2.461(11) 4_545
O3 Dy1' 2.467(18) 4_545
O4 C2 1.250(19) .
O4 Dy1 2.433(12) 4_545
O5 C11 1.237(13) .
O6 C12 1.244(16) .
O6 Dy1' 1.62(6) 1_565
O6 Dy1 2.268(13) 1_565
O7 H7B 0.8502 .
O7 H7C 0.8492 .
O8 H8B 0.8494 .
O8 H8C 0.8489 .
S1 C3 1.75(3) .
S1 C6 1.79(3) .
S2 C7 1.73(3) .
S2 C6 1.78(3) .
S3 C14 0.52(6) 2
S3 C19 1.00(3) 2
S3 C15 1.7(6) 2
S3 C13 1.72(2) .
S3 C16 1.7(6) .
S4 C18 0.46(8) 2
S4 C20 1.13(5) 2
S4 C17 1.63(4) .
S4 C15 1.7(5) 2
S4 C16 1.8(5) .
S1' C5 1.77(7) .
S1' C3 1.78(8) .
S2' C5 1.76(11) .
S2' C7 1.79(10) .
C1 C3 1.49(2) .
C2 C7 1.39(2) .
C2 Dy1 2.824(17) 4_545
C3 C4 1.42(9) .
C3 C4' 1.4(3) .
C4 C5 1.43(9) .
C4 C9 1.44(6) .
C5 C8 1.44(13) .
C5 C6 1.46(3) .
C6 C4' 1.5(3) .
C6 C8' 1.5(3) .
C7 C8 1.41(12) .
C7 C8' 1.4(3) .
C8 C10 1.35(9) .
C9 H9A 0.9600 .
C9 H9B 0.9600 .
C9 H9C 0.9600 .
C10 H10D 0.9600 .
C10 H10E 0.9600 .
C10 H10F 0.9600 .
C4' C9' 1.50(19) .
C8' C10' 1.5(2) .
C9' H9'1 0.9600 .
C9' H9'2 0.9600 .
C9' H9'3 0.9600 .
C10' H10A 0.9600 .
C10' H10B 0.9600 .
C10' H10C 0.9600 .
C11 O5 1.237(13) 2
C11 C13 1.47(3) .
C12 O6 1.244(16) 2
C12 C17 1.48(3) .
C12 Dy1' 2.74(7) 2_565
C12 Dy1' 2.74(7) 1_565
C13 C14 1.39(9) .
C13 C14 1.39(9) 2
C13 S3 1.72(2) 2
C14 S3 0.52(6) 2
C14 C15 1.4(6) .
C14 C16 1.4(6) 2
C14 C19 1.51(5) .
C15 C16 0.1(17) 2
C15 C16 1.40(6) .
C15 C18 1.4(6) .
C15 C15 1.5(15) 2
C15 S4 1.7(5) 2
C15 S3 1.7(6) 2
C16 C15 0.1(17) 2
C16 C16 1.3(14) 2
C16 C14 1.4(6) 2
C16 C18 1.5(5) 2
C17 C18 1.40(16) 2
C17 C18 1.40(16) .
C17 S4 1.63(4) 2
C18 S4 0.46(8) 2
C18 C16 1.5(5) 2
C18 C20 1.52(9) .
C19 S3 1.00(3) 2
C19 H19A 0.9602 .
C19 H19B 0.9614 .
C19 H19C 0.9603 .
C20 S4 1.13(5) 2
C20 H20A 0.9606 .
C20 H20B 0.9613 .
C20 H20C 0.9601 .

loop_
_platon_squeeze_void_nr
_platon_squeeze_void_average_x
_platon_squeeze_void_average_y
_platon_squeeze_void_average_z
_platon_squeeze_void_volume
_platon_squeeze_void_count_electrons
1 0.250 -0.018 0.231 824.4 102.8
2 0.750 0.167 0.118 824.4 102.8
